data_4515707
loop_
_publ_author_name
'Li, Kaizhi'
'Jin, Zhichao'
'Chan, Wai-Lun'
'Lu, Yixin'

_publ_section_title
;
 Enantioselective Construction of Bicyclic Pyran and Hydrindane Scaffolds
 via Intramolecular Rauhut--Currier Reactions Catalyzed by
 Thiourea-Phosphines
;
_journal_issue 9
_journal_name_full 'ACS Catalysis'
_journal_page_first 8810
_journal_paper_doi 10.1021/acscatal.8b02706
_journal_volume 8
_journal_year 2018
_chemical_absolute_configuration ad
_chemical_formula_sum 'C17 H15 N O5'
_chemical_formula_weight 313.30
_space_group_crystal_system monoclinic
_space_group_IT_number 5
_space_group_name_Hall 'C 2y'
_space_group_name_H-M_alt 'C 1 2 1'
_atom_sites_solution_hydrogens geom
_audit_creation_method SHELXL-2017/1
_cell_angle_alpha 90
_cell_angle_beta 113.464(2)
_cell_angle_gamma 90
_cell_formula_units_Z 4
_cell_length_a 21.4471(10)
_cell_length_b 6.4084(3)
_cell_length_c 12.0690(5)
_cell_measurement_reflns_used 9446
_cell_measurement_temperature 100(2)
_cell_measurement_theta_max 70.23
_cell_measurement_theta_min 3.99
_cell_volume 1521.62(12)
_computing_cell_refinement 'APEX3 v2016.1-0 (Bruker AXS)'
_computing_data_collection 'APEX3 (Bruker AXS)'
_computing_data_reduction 'SAINT V8.32B (Bruker AXS Inc., 2014)'
_computing_molecular_graphics 'Bruker SHELXTL'
_computing_publication_material 'Bruker SHELXTL'
_computing_structure_refinement 'SHELXL--2014 (Sheldrick 2014)'
_computing_structure_solution 'SHELXT--(Sheldrick 2015)'
_diffrn_ambient_temperature 100(2)
_diffrn_measured_fraction_theta_full 0.999
_diffrn_measured_fraction_theta_max 0.997
_diffrn_measurement_device_type 'Bruker D8 Venture'
_diffrn_measurement_method '\f and \w scans'
_diffrn_radiation_type CuK\a
_diffrn_radiation_wavelength 1.54178
_diffrn_reflns_av_R_equivalents 0.0422
_diffrn_reflns_av_unetI/netI 0.0210
_diffrn_reflns_Laue_measured_fraction_full 0.999
_diffrn_reflns_Laue_measured_fraction_max 0.997
_diffrn_reflns_limit_h_max 26
_diffrn_reflns_limit_h_min -26
_diffrn_reflns_limit_k_max 7
_diffrn_reflns_limit_k_min -7
_diffrn_reflns_limit_l_max 14
_diffrn_reflns_limit_l_min -13
_diffrn_reflns_number 27977
_diffrn_reflns_point_group_measured_fraction_full 0.998
_diffrn_reflns_point_group_measured_fraction_max 0.994
_diffrn_reflns_theta_full 67.679
_diffrn_reflns_theta_max 70.218
_diffrn_reflns_theta_min 3.993
_exptl_absorpt_coefficient_mu 0.849
_exptl_absorpt_correction_T_max 0.7533
_exptl_absorpt_correction_T_min 0.6153
_exptl_absorpt_correction_type multi-scan
_exptl_absorpt_process_details 'Sadabs, (Sheldrick 2012)'
_exptl_crystal_colour Colourless
_exptl_crystal_density_diffrn 1.368
_exptl_crystal_density_meas ?
_exptl_crystal_density_method 'Not Measured'
_exptl_crystal_description Block
_exptl_crystal_F_000 656
_exptl_crystal_size_max 0.301
_exptl_crystal_size_mid 0.249
_exptl_crystal_size_min 0.235
_refine_diff_density_max 0.186
_refine_diff_density_min -0.166
_refine_diff_density_rms 0.037
_refine_ls_abs_structure_details
; 
 Flack x determined using 1300 quotients [(I+)-(I-)]/[(I+)+(I-)] 
 (Parsons, Flack and Wagner, Acta Cryst. B69 (2013) 249-259). 
;
_refine_ls_abs_structure_Flack -0.03(3)
_refine_ls_extinction_method none
_refine_ls_goodness_of_fit_ref 1.045
_refine_ls_hydrogen_treatment constr
_refine_ls_matrix_type full
_refine_ls_number_parameters 209
_refine_ls_number_reflns 2902
_refine_ls_number_restraints 1
_refine_ls_restrained_S_all 1.045
_refine_ls_R_factor_all 0.0247
_refine_ls_R_factor_gt 0.0247
_refine_ls_shift/su_max 0.000
_refine_ls_shift/su_mean 0.000
_refine_ls_structure_factor_coef Fsqd
_refine_ls_weighting_details 'w=1/[\s^2^(Fo^2^)+(0.0409P)^2^+0.4319P] where P=(Fo^2^+2Fc^2^)/3'
_refine_ls_weighting_scheme calc
_refine_ls_wR_factor_gt 0.0652
_refine_ls_wR_factor_ref 0.0653
_reflns_Friedel_coverage 0.819
_reflns_Friedel_fraction_full 0.997
_reflns_Friedel_fraction_max 0.990
_reflns_number_gt 2896
_reflns_number_total 2902
_reflns_threshold_expression 'I > 2\s(I)'
_cod_data_source_file cs8b02706_si_001.cif
_cod_data_source_block I432
_cod_depositor_comments
;
The following automatic conversions were performed:

data item '_exptl_absorpt_correction_type' value 'Multi-scan' was
changed to 'multi-scan' in accordance with the
/home/data/users/saulius/crontab/automatic-downloads/current/ACS/lib/dictionaries/cif_core.dic
dictionary named 'cif_core.dic' version 2.4.2 last updated on
2011-04-26.

data item '_exptl_crystal_density_meas' value 'Not Measured' was
changed to '?' -- the value is perceived as not measured.

Automatic conversion script
Id: cif_fix_values 6909 2019-04-08 15:41:33Z antanas 
;
_cod_original_sg_symbol_H-M 'C 2'
_cod_database_code 4515707
_shelx_shelxl_version_number 2017/1
_shelx_space_group_comment
; 
The symmetry employed for this shelxl refinement is uniquely defined 
by the following loop, which should always be used as a source of 
symmetry information in preference to the above space-group names. 
They are only intended as comments. 
;
_computing_bruker_data_scaling 'SADABS V2012/1 (Bruker AXS Inc.)'

loop_
_space_group_symop_operation_xyz
'x, y, z'
'-x, y, -z'
'x+1/2, y+1/2, z'
'-x+1/2, y+1/2, -z'

loop_
_atom_site_label
_atom_site_type_symbol
_atom_site_fract_x
_atom_site_fract_y
_atom_site_fract_z
_atom_site_U_iso_or_equiv
_atom_site_adp_type
_atom_site_occupancy
_atom_site_site_symmetry_order
_atom_site_calc_flag
_atom_site_refinement_flags_posn
_atom_site_refinement_flags_adp
O1 O 0.42095(5) 0.31742(19) 0.90639(9) 0.0226(2) Uani 1 1 d . .
O2 O 0.19287(6) 0.49465(18) 0.82640(10) 0.0244(3) Uani 1 1 d . .
O3 O 0.26631(5) 0.31171(19) 0.46757(9) 0.0223(2) Uani 1 1 d . .
O4 O 0.47208(7) 1.0350(2) 0.30865(12) 0.0361(3) Uani 1 1 d . .
O5 O 0.44833(7) 0.7913(2) 0.17393(12) 0.0365(3) Uani 1 1 d . .
N1 N 0.44806(7) 0.8643(2) 0.26755(13) 0.0270(3) Uani 1 1 d . .
C1 C 0.36666(8) 0.1738(2) 0.84308(13) 0.0197(3) Uani 1 1 d . .
C2 C 0.33197(9) 0.1408(3) 0.92935(14) 0.0251(4) Uani 1 1 d . .
H2 H 0.351989 0.044753 0.993792 0.030 Uiso 1 1 calc R U
C3 C 0.27532(9) 0.2377(3) 0.92071(14) 0.0252(3) Uani 1 1 d . .
H3 H 0.254996 0.200213 0.974909 0.030 Uiso 1 1 calc R U
C4 C 0.24329(8) 0.3998(3) 0.83063(13) 0.0211(3) Uani 1 1 d . .
C5 C 0.27852(8) 0.4562(3) 0.74865(14) 0.0220(3) Uani 1 1 d . .
H5A H 0.310180 0.573254 0.785334 0.026 Uiso 1 1 calc R U
H5AB H 0.244040 0.505547 0.670547 0.026 Uiso 1 1 calc R U
C6 C 0.31833(8) 0.2757(2) 0.72458(13) 0.0182(3) Uani 1 1 d . .
H6 H 0.285465 0.168275 0.674143 0.022 Uiso 1 1 calc R U
C7 C 0.35894(8) 0.3574(2) 0.65592(13) 0.0180(3) Uani 1 1 d . .
C8 C 0.42554(8) 0.3946(2) 0.71256(13) 0.0200(3) Uani 1 1 d . .
H8 H 0.449441 0.445074 0.666546 0.024 Uiso 1 1 calc R U
C9 C 0.46396(8) 0.3606(3) 0.84453(14) 0.0231(3) Uani 1 1 d . .
H9A H 0.495772 0.242532 0.856668 0.028 Uiso 1 1 calc R U
H9AB H 0.491300 0.486645 0.880189 0.028 Uiso 1 1 calc R U
C10 C 0.32231(7) 0.3876(2) 0.52346(13) 0.0180(3) Uani 1 1 d . .
C11 C 0.35665(8) 0.5130(2) 0.45816(13) 0.0185(3) Uani 1 1 d . .
C12 C 0.36143(8) 0.4289(3) 0.35512(14) 0.0206(3) Uani 1 1 d . .
H12 H 0.343339 0.294416 0.327266 0.025 Uiso 1 1 calc R U
C13 C 0.39271(8) 0.5422(3) 0.29332(14) 0.0233(3) Uani 1 1 d . .
H13 H 0.397240 0.485649 0.224154 0.028 Uiso 1 1 calc R U
C14 C 0.41705(8) 0.7392(3) 0.33492(14) 0.0217(3) Uani 1 1 d . .
C15 C 0.41175(7) 0.8286(3) 0.43524(14) 0.0226(3) Uani 1 1 d . .
H15 H 0.428383 0.965293 0.460815 0.027 Uiso 1 1 calc R U
C16 C 0.38146(8) 0.7126(3) 0.49733(13) 0.0207(3) Uani 1 1 d . .
H16 H 0.377582 0.769642 0.566979 0.025 Uiso 1 1 calc R U
C17 C 0.39395(9) -0.0346(3) 0.82018(16) 0.0283(4) Uani 1 1 d . .
H17A H 0.355916 -0.129714 0.779178 0.042 Uiso 1 1 calc R U
H17B H 0.424138 -0.095747 0.897376 0.042 Uiso 1 1 calc R U
H17C H 0.419323 -0.012106 0.769276 0.042 Uiso 1 1 calc R U

loop_
_atom_site_aniso_label
_atom_site_aniso_U_11
_atom_site_aniso_U_22
_atom_site_aniso_U_33
_atom_site_aniso_U_23
_atom_site_aniso_U_13
_atom_site_aniso_U_12
O1 0.0232(5) 0.0288(6) 0.0153(5) -0.0006(5) 0.0071(4) -0.0052(5)
O2 0.0253(6) 0.0270(6) 0.0230(5) -0.0039(5) 0.0119(5) -0.0003(5)
O3 0.0232(5) 0.0255(6) 0.0174(5) -0.0019(4) 0.0074(4) -0.0042(5)
O4 0.0376(7) 0.0330(7) 0.0396(7) 0.0085(6) 0.0175(6) -0.0085(6)
O5 0.0473(7) 0.0365(8) 0.0398(7) 0.0096(6) 0.0324(6) 0.0068(6)
N1 0.0246(7) 0.0297(8) 0.0307(7) 0.0117(6) 0.0152(6) 0.0044(6)
C1 0.0223(7) 0.0192(8) 0.0177(7) 0.0026(6) 0.0083(6) -0.0026(6)
C2 0.0302(8) 0.0270(9) 0.0180(7) 0.0068(6) 0.0094(6) -0.0014(7)
C3 0.0294(8) 0.0303(9) 0.0192(7) 0.0033(7) 0.0133(6) -0.0026(7)
C4 0.0229(7) 0.0242(8) 0.0166(7) -0.0045(6) 0.0082(6) -0.0044(6)
C5 0.0244(8) 0.0219(8) 0.0224(7) 0.0049(6) 0.0120(6) 0.0017(6)
C6 0.0207(7) 0.0182(7) 0.0155(6) -0.0002(5) 0.0068(5) -0.0034(6)
C7 0.0228(7) 0.0156(7) 0.0164(6) 0.0009(5) 0.0087(6) -0.0010(5)
C8 0.0230(7) 0.0200(7) 0.0180(7) 0.0015(6) 0.0091(6) -0.0019(6)
C9 0.0200(7) 0.0289(9) 0.0192(7) 0.0029(6) 0.0065(6) -0.0036(6)
C10 0.0208(7) 0.0171(7) 0.0175(7) -0.0005(6) 0.0089(6) 0.0008(6)
C11 0.0179(7) 0.0213(8) 0.0154(7) 0.0028(6) 0.0057(6) 0.0019(6)
C12 0.0235(7) 0.0199(8) 0.0184(7) 0.0021(6) 0.0083(6) 0.0014(6)
C13 0.0267(8) 0.0254(8) 0.0207(7) 0.0041(6) 0.0127(6) 0.0049(6)
C14 0.0195(7) 0.0249(8) 0.0225(7) 0.0084(6) 0.0101(6) 0.0028(6)
C15 0.0211(7) 0.0212(8) 0.0236(7) 0.0035(6) 0.0069(6) -0.0009(6)
C16 0.0229(7) 0.0219(8) 0.0169(7) 0.0019(6) 0.0077(6) 0.0007(6)
C17 0.0350(9) 0.0202(8) 0.0321(9) 0.0046(7) 0.0158(7) 0.0030(7)

loop_
_atom_type_symbol
_atom_type_description
_atom_type_scat_dispersion_real
_atom_type_scat_dispersion_imag
_atom_type_scat_source
C C 0.0181 0.0091 'International Tables Vol C Tables 4.2.6.8 and 6.1.1.4'
H H 0.0000 0.0000 'International Tables Vol C Tables 4.2.6.8 and 6.1.1.4'
N N 0.0311 0.0180 'International Tables Vol C Tables 4.2.6.8 and 6.1.1.4'
O O 0.0492 0.0322 'International Tables Vol C Tables 4.2.6.8 and 6.1.1.4'

loop_
_geom_angle_atom_site_label_1
_geom_angle_atom_site_label_2
_geom_angle_atom_site_label_3
_geom_angle
C9 O1 C1 113.63(11)
O5 N1 O4 123.92(15)
O5 N1 C14 118.01(15)
O4 N1 C14 118.07(14)
O1 C1 C2 103.81(12)
O1 C1 C17 111.55(13)
C2 C1 C17 109.30(13)
O1 C1 C6 108.96(12)
C2 C1 C6 111.38(13)
C17 C1 C6 111.59(13)
C3 C2 C1 124.29(15)
C3 C2 H2 117.9
C1 C2 H2 117.9
C2 C3 C4 122.24(15)
C2 C3 H3 118.9
C4 C3 H3 118.9
O2 C4 C3 121.97(14)
O2 C4 C5 121.25(15)
C3 C4 C5 116.63(14)
C4 C5 C6 113.94(13)
C4 C5 H5A 108.8
C6 C5 H5A 108.8
C4 C5 H5AB 108.8
C6 C5 H5AB 108.8
H5A C5 H5AB 107.7
C7 C6 C5 109.16(12)
C7 C6 C1 109.51(12)
C5 C6 C1 111.36(12)
C7 C6 H6 108.9
C5 C6 H6 108.9
C1 C6 H6 108.9
C8 C7 C10 121.75(13)
C8 C7 C6 120.80(13)
C10 C7 C6 117.42(13)
C7 C8 C9 122.98(14)
C7 C8 H8 118.5
C9 C8 H8 118.5
O1 C9 C8 112.98(12)
O1 C9 H9A 109.0
C8 C9 H9A 109.0
O1 C9 H9AB 109.0
C8 C9 H9AB 109.0
H9A C9 H9AB 107.8
O3 C10 C7 121.67(14)
O3 C10 C11 120.11(13)
C7 C10 C11 118.21(13)
C16 C11 C12 120.18(14)
C16 C11 C10 120.80(13)
C12 C11 C10 118.99(14)
C13 C12 C11 119.91(15)
C13 C12 H12 120.0
C11 C12 H12 120.0
C14 C13 C12 118.40(14)
C14 C13 H13 120.8
C12 C13 H13 120.8
C13 C14 C15 123.02(14)
C13 C14 N1 118.95(14)
C15 C14 N1 118.00(15)
C14 C15 C16 118.06(15)
C14 C15 H15 121.0
C16 C15 H15 121.0
C15 C16 C11 120.40(14)
C15 C16 H16 119.8
C11 C16 H16 119.8
C1 C17 H17A 109.5
C1 C17 H17B 109.5
H17A C17 H17B 109.5
C1 C17 H17C 109.5
H17A C17 H17C 109.5
H17B C17 H17C 109.5

loop_
_geom_bond_atom_site_label_1
_geom_bond_atom_site_label_2
_geom_bond_distance
O1 C9 1.4261(18)
O1 C1 1.4415(19)
O2 C4 1.224(2)
O3 C10 1.2201(19)
O4 N1 1.227(2)
O5 N1 1.225(2)
N1 C14 1.475(2)
C1 C2 1.516(2)
C1 C17 1.527(2)
C1 C6 1.538(2)
C2 C3 1.331(3)
C2 H2 0.9500
C3 C4 1.462(2)
C3 H3 0.9500
C4 C5 1.508(2)
C5 C6 1.533(2)
C5 H5A 0.9900
C5 H5AB 0.9900
C6 C7 1.5144(19)
C6 H6 1.0000
C7 C8 1.337(2)
C7 C10 1.487(2)
C8 C9 1.489(2)
C8 H8 0.9500
C9 H9A 0.9900
C9 H9AB 0.9900
C10 C11 1.507(2)
C11 C16 1.394(2)
C11 C12 1.396(2)
C12 C13 1.390(2)
C12 H12 0.9500
C13 C14 1.382(3)
C13 H13 0.9500
C14 C15 1.384(2)
C15 C16 1.387(2)
C15 H15 0.9500
C16 H16 0.9500
C17 H17A 0.9800
C17 H17B 0.9800
C17 H17C 0.9800

loop_
_geom_torsion_atom_site_label_1
_geom_torsion_atom_site_label_2
_geom_torsion_atom_site_label_3
_geom_torsion_atom_site_label_4
_geom_torsion
C9 O1 C1 C2 175.97(13)
C9 O1 C1 C17 58.38(16)
C9 O1 C1 C6 -65.26(16)
O1 C1 C2 C3 99.25(19)
C17 C1 C2 C3 -141.62(18)
C6 C1 C2 C3 -17.8(2)
C1 C2 C3 C4 -4.7(3)
C2 C3 C4 O2 -176.80(16)
C2 C3 C4 C5 -1.2(2)
O2 C4 C5 C6 -154.66(14)
C3 C4 C5 C6 29.7(2)
C4 C5 C6 C7 -172.41(12)
C4 C5 C6 C1 -51.37(17)
O1 C1 C6 C7 51.23(16)
C2 C1 C6 C7 165.16(13)
C17 C1 C6 C7 -72.38(16)
O1 C1 C6 C5 -69.59(15)
C2 C1 C6 C5 44.33(17)
C17 C1 C6 C5 166.79(13)
C5 C6 C7 C8 101.57(17)
C1 C6 C7 C8 -20.6(2)
C5 C6 C7 C10 -80.30(16)
C1 C6 C7 C10 157.55(13)
C10 C7 C8 C9 -178.38(15)
C6 C7 C8 C9 -0.3(2)
C1 O1 C9 C8 43.06(19)
C7 C8 C9 O1 -9.5(2)
C8 C7 C10 O3 163.46(15)
C6 C7 C10 O3 -14.7(2)
C8 C7 C10 C11 -15.6(2)
C6 C7 C10 C11 166.26(13)
O3 C10 C11 C16 127.76(16)
C7 C10 C11 C16 -53.1(2)
O3 C10 C11 C12 -50.2(2)
C7 C10 C11 C12 128.88(15)
C16 C11 C12 C13 1.8(2)
C10 C11 C12 C13 179.79(13)
C11 C12 C13 C14 -1.4(2)
C12 C13 C14 C15 0.1(2)
C12 C13 C14 N1 -177.75(13)
O5 N1 C14 C13 3.1(2)
O4 N1 C14 C13 -176.87(14)
O5 N1 C14 C15 -174.83(14)
O4 N1 C14 C15 5.2(2)
C13 C14 C15 C16 1.0(2)
N1 C14 C15 C16 178.81(13)
C14 C15 C16 C11 -0.6(2)
C12 C11 C16 C15 -0.7(2)
C10 C11 C16 C15 -178.69(13)
